data_4347907
loop_
_publ_author_name
'Pachfule, Pradip'
'Garai, Bikash'
'Banerjee, Rahul'

_publ_contact_author
;

Dr. Rahul Banerjee

Scientist
Physical/Materials Chemistry Division  
National Chemical Laboratory
Dr. Homi Bhaba Road
Pune 411008, India


;
_publ_section_title
;
 Functionalization and Isoreticulation in a Series of Metal-Organic
 Frameworks Derived from Pyridinecarboxylates.
;
_journal_issue 15
_journal_name_full 'Inorganic chemistry'
_journal_page_first 7200
_journal_page_last 7205
_journal_paper_doi 10.1021/acs.inorgchem.6b00758
_journal_volume 55
_journal_year 2016
_chemical_formula_moiety 'C48 H28 Cd3 F6 N6 O12, 2(C3 H7 N O)'
_chemical_formula_sum 'C54 H42 Cd3 F6 N8 O14'
_chemical_formula_weight 1478.19
_chemical_name_common Cd-FPAA-1
_chemical_name_systematic
; 
 Cd-FPAA-1 
;
_space_group_crystal_system monoclinic
_space_group_IT_number 14
_space_group_name_Hall '-P 2ybc'
_space_group_name_H-M_alt 'P 1 21/c 1'
_atom_sites_solution_hydrogens geom
_atom_sites_solution_primary direct
_atom_sites_solution_secondary difmap
_audit_creation_method SHELXL-97
_cell_angle_alpha 90.00
_cell_angle_beta 107.758(2)
_cell_angle_gamma 90.00
_cell_formula_units_Z 2
_cell_length_a 10.6945(12)
_cell_length_b 18.576(2)
_cell_length_c 14.9208(17)
_cell_measurement_reflns_used 7134
_cell_measurement_temperature 273(2)
_cell_measurement_theta_max 28.29
_cell_measurement_theta_min 2.28
_cell_volume 2822.9(5)
_computing_molecular_graphics
;
O. V. Dolomanov, L. J. Bourhis, R. J. Gildea, J. A. K. Howard and H. Puschmann,
OLEX2: a complete structure solution, refinement and analysis program.
J. Appl. Cryst. (2009). 42, 339-341.
;
_computing_publication_material
;
O. V. Dolomanov, L. J. Bourhis, R. J. Gildea, J. A. K. Howard and H. Puschmann,
OLEX2: a complete structure solution, refinement and analysis program.
J. Appl. Cryst. (2009). 42, 339-341.
;
_computing_structure_refinement
;
SHELXL, G.M. Sheldrick, Acta Cryst.
(2008). A64, 112-122
;
_computing_structure_solution
;
SHELXS, G.M. Sheldrick, Acta Cryst.
(2008). A64, 112-122
;
_diffrn_ambient_temperature 273.15
_diffrn_measured_fraction_theta_full 1.000
_diffrn_measured_fraction_theta_max 0.942
_diffrn_measurement_device_type 'CCD area detector'
_diffrn_measurement_method 'phi and omega scans'
_diffrn_radiation_monochromator graphite
_diffrn_radiation_type MoK\a
_diffrn_radiation_wavelength 0.71073
_diffrn_reflns_av_R_equivalents 0.1066
_diffrn_reflns_av_unetI/netI 0.0555
_diffrn_reflns_limit_h_max 14
_diffrn_reflns_limit_h_min -14
_diffrn_reflns_limit_k_max 24
_diffrn_reflns_limit_k_min -24
_diffrn_reflns_limit_l_max 19
_diffrn_reflns_limit_l_min -18
_diffrn_reflns_number 31786
_diffrn_reflns_theta_full 25.00
_diffrn_reflns_theta_max 28.29
_diffrn_reflns_theta_min 1.80
_diffrn_source 'fine-focus sealed tube'
_exptl_absorpt_coefficient_mu 1.212
_exptl_absorpt_correction_T_max 0.864
_exptl_absorpt_correction_T_min 0.651
_exptl_absorpt_correction_type multi-scan
_exptl_absorpt_process_details 'Blessing, Acta Cryst. (1995) A51 33-58'
_exptl_crystal_colour Colorless
_exptl_crystal_density_diffrn 1.739
_exptl_crystal_density_method 'not measured'
_exptl_crystal_description Plate
_exptl_crystal_F_000 1464
_exptl_crystal_size_max 0.38
_exptl_crystal_size_mid 0.30
_exptl_crystal_size_min 0.12
_refine_diff_density_max 1.568
_refine_diff_density_min -0.747
_refine_diff_density_rms 0.134
_refine_ls_extinction_method none
_refine_ls_goodness_of_fit_ref 0.905
_refine_ls_hydrogen_treatment mixed
_refine_ls_matrix_type full
_refine_ls_number_parameters 396
_refine_ls_number_reflns 6617
_refine_ls_number_restraints 0
_refine_ls_restrained_S_all 0.905
_refine_ls_R_factor_all 0.0701
_refine_ls_R_factor_gt 0.0572
_refine_ls_shift/su_max 0.001
_refine_ls_shift/su_mean 0.000
_refine_ls_structure_factor_coef Fsqd
_refine_ls_weighting_details 'calc w=1/[\s^2^(Fo^2^)+(0.0577P)^2^+20.5054P] where P=(Fo^2^+2Fc^2^)/3'
_refine_ls_weighting_scheme calc
_refine_ls_wR_factor_gt 0.1359
_refine_ls_wR_factor_ref 0.1471
_reflns_number_gt 5740
_reflns_number_total 6617
_reflns_threshold_expression >2sigma(I)
_cod_data_source_file ic6b00758_si_002.cif
_cod_data_source_block Cd-FPAA-1
_cod_original_cell_volume 2822.9(6)
_cod_database_code 4347907
_olex2_refinement_description
;
1. Fixed Uiso
 At 1.2 times of:
  H21 of C21, H22 of C22, H23 of C23, H28 of C28, H29 of C29, H30 of C30, H32
  of C32, H39 of C39, H42 of C42, H1 of C1, H3 of C3, H2 of C2, H8 of C8, H6 of
  C6, H17 of C17
 At 1.5 times of:
  {H4A,H4B,H4C} of C4, {H9A,H9B,H9C} of C9
2. Others
 Fixed Sof: F11(0.75) F1(0.25)
3.a Aromatic/amide H refined with riding coordinates:
 C17(H17), C21(H21), C22(H22), C23(H23), C28(H28), C29(H29), C30(H30),
 C32(H32), C39(H39), C42(H42), C1(H1), C8(H8), C2(H2), C3(H3), C6(H6)
3.b Idealised Me refined as rotating group:
 C4(H4A,H4B,H4C), C9(H9A,H9B,H9C)
;

loop_
_space_group_symop_id
_space_group_symop_operation_xyz
1 'x, y, z'
2 '-x, y+1/2, -z+1/2'
3 '-x, -y, -z'
4 'x, -y-1/2, z-1/2'

loop_
_atom_site_label
_atom_site_type_symbol
_atom_site_fract_x
_atom_site_fract_y
_atom_site_fract_z
_atom_site_U_iso_or_equiv
_atom_site_adp_type
_atom_site_occupancy
_atom_site_symmetry_multiplicity
_atom_site_calc_flag
_atom_site_refinement_flags
Cd1 Cd 0.67055(3) 0.011331(17) 0.67012(2) 0.02609(12) Uani 1 1 d .
Cd2 Cd 1.0000 0.0000 1.0000 0.02563(14) Uani 1 2 d S
O1 O 0.6787(3) 0.00245(17) 0.8253(3) 0.0305(8) Uani 1 1 d .
O2 O 0.6647(3) 0.02533(18) 0.5136(3) 0.0308(7) Uani 1 1 d .
O3 O 0.9806(3) 0.01926(18) 0.8450(3) 0.0316(8) Uani 1 1 d .
F4 F 1.0388(3) 0.29147(16) 1.0946(3) 0.0493(9) Uani 1 1 d .
C5 C 0.7046(4) -0.0505(2) 0.8811(4) 0.0261(10) Uani 1 1 d .
O6 O 0.8555(3) 0.07884(18) 0.7199(2) 0.0325(8) Uani 1 1 d .
C7 C 1.0741(5) 0.2711(3) 0.8053(4) 0.0335(11) Uani 1 1 d .
C10 C 0.6117(4) 0.0687(2) 0.4483(3) 0.0247(9) Uani 1 1 d .
F11 F 0.3850(4) -0.2003(2) 0.7600(3) 0.0468(12) Uani 0.75 1 d P
N12 N 0.9176(4) 0.1165(2) 1.0115(3) 0.0310(9) Uani 1 1 d .
O13 O 0.7955(3) -0.05319(18) 0.9576(2) 0.0307(8) Uani 1 1 d .
C14 C 0.5693(5) -0.2444(2) 0.8798(3) 0.0258(10) Uani 1 1 d .
C16 C 0.9494(4) 0.0749(2) 0.7942(3) 0.0254(9) Uani 1 1 d .
C17 C 0.6400(5) -0.1758(2) 0.9025(4) 0.0292(10) Uani 1 1 d .
H17 H 0.7079 -0.1743 0.9590 0.035 Uiso 1 1 calc R
N18 N 0.5570(4) 0.1201(2) 0.6541(3) 0.0261(8) Uani 1 1 d .
C19 C 0.9507(5) 0.2398(2) 1.0537(4) 0.0312(11) Uani 1 1 d .
C21 C 1.0336(5) 0.1399(3) 0.8241(4) 0.0313(11) Uani 1 1 d .
H21 H 1.1151 0.1353 0.8694 0.038 Uiso 1 1 calc R
C22 C 0.6186(4) -0.1154(2) 0.8516(4) 0.0267(10) Uani 1 1 d .
H22 H 0.5485 -0.1135 0.7965 0.032 Uiso 1 1 calc R
C23 C 0.9944(5) 0.2048(3) 0.7869(4) 0.0363(12) Uani 1 1 d .
H23 H 0.9094 0.2084 0.7460 0.044 Uiso 1 1 calc R
C28 C 0.6631(5) 0.1437(3) 0.4525(4) 0.0347(12) Uani 1 1 d .
H28 H 0.6144 0.1763 0.4081 0.042 Uiso 1 1 calc R
C29 C 0.9967(5) 0.1701(3) 1.0538(4) 0.0330(11) Uani 1 1 d .
H29 H 1.0849 0.1604 1.0840 0.040 Uiso 1 1 calc R
C30 C 0.7720(5) 0.1679(2) 0.5139(4) 0.0315(11) Uani 1 1 d .
H30 H 0.8204 0.1366 0.5602 0.038 Uiso 1 1 calc R
C31 C 0.6244(5) -0.3065(3) 0.9293(4) 0.0331(11) Uani 1 1 d .
C32 C 0.7399(5) 0.2006(3) 0.9707(4) 0.0371(12) Uani 1 1 d .
H32 H 0.6506 0.2083 0.9425 0.045 Uiso 1 1 calc R
C34 C 0.8205(5) 0.2579(2) 1.0126(4) 0.0302(11) Uani 1 1 d .
C39 C 1.2096(5) 0.2727(3) 0.8219(4) 0.0363(12) Uani 1 1 d .
H39 H 1.2556 0.2297 0.8262 0.044 Uiso 1 1 calc R
C40 C 0.4478(5) -0.2543(3) 0.8138(4) 0.0331(11) Uani 1 1 d .
C42 C 0.7912(5) 0.1323(3) 0.9704(4) 0.0375(12) Uani 1 1 d .
H42 H 0.7350 0.0956 0.9402 0.045 Uiso 1 1 calc R
N5 N 0.7834(4) -0.0985(2) 0.6746(3) 0.0332(10) Uani 1 1 d .
C1 C 1.2760(5) 0.3373(3) 0.8321(4) 0.0354(12) Uani 1 1 d .
H1 H 1.3666 0.3363 0.8443 0.043 Uiso 1 1 calc R
C8 C 0.4410(5) 0.1279(3) 0.5894(4) 0.0314(11) Uani 1 1 d .
H8 H 0.4018 0.0877 0.5551 0.038 Uiso 1 1 calc R
C2 C 0.6119(5) 0.1784(3) 0.7038(4) 0.0314(11) Uani 1 1 d .
H2 H 0.6916 0.1737 0.7511 0.038 Uiso 1 1 calc R
C12 C 1.0172(5) 0.3385(3) 0.8009(5) 0.0504(17) Uani 1 1 d .
O4 O 0.5175(3) 0.05515(18) 0.3760(3) 0.0336(8) Uani 1 1 d .
F5 F 0.8856(4) 0.3423(2) 0.7848(5) 0.105(2) Uani 1 1 d .
N1 N 0.3347(6) 0.0418(4) 0.8308(5) 0.0674(19) Uani 1 1 d .
C3 C 0.9134(6) -0.0987(3) 0.6896(5) 0.0526(18) Uani 1 1 d .
H3 H 0.9574 -0.0551 0.6937 0.063 Uiso 1 1 calc R
O5 O 0.4343(6) 0.1490(4) 0.8689(7) 0.121(3) Uani 1 1 d .
C4 C 0.3069(9) -0.0281(5) 0.8608(9) 0.097(3) Uani 1 1 d .
H4A H 0.3551 -0.0347 0.9260 0.146 Uiso 1 1 calc R
H4B H 0.3324 -0.0643 0.8238 0.146 Uiso 1 1 calc R
H4C H 0.2146 -0.0321 0.8525 0.146 Uiso 1 1 calc R
C6 C 0.4082(8) 0.0887(5) 0.8873(9) 0.094(3) Uani 1 1 d .
H6 H 0.4450 0.0741 0.9494 0.113 Uiso 1 1 calc R
C9 C 0.2742(13) 0.0587(7) 0.7333(8) 0.122(4) Uani 1 1 d .
H9A H 0.3082 0.0273 0.6951 0.183 Uiso 1 1 calc R
H9B H 0.2930 0.1078 0.7219 0.183 Uiso 1 1 calc R
H9C H 0.1809 0.0522 0.7176 0.183 Uiso 1 1 calc R
F1 F 0.7431(15) -0.3057(8) 0.9803(10) 0.053(4) Uani 0.25 1 d P

loop_
_atom_site_aniso_label
_atom_site_aniso_U_11
_atom_site_aniso_U_22
_atom_site_aniso_U_33
_atom_site_aniso_U_23
_atom_site_aniso_U_13
_atom_site_aniso_U_12
Cd1 0.02262(18) 0.01132(17) 0.0382(2) 0.00008(12) 0.00009(14) 0.00032(11)
Cd2 0.0221(2) 0.0105(2) 0.0390(3) 0.00207(17) 0.0014(2) 0.00064(15)
O1 0.0301(18) 0.0185(16) 0.038(2) 0.0024(13) 0.0036(15) -0.0020(12)
O2 0.0327(18) 0.0162(15) 0.041(2) 0.0002(14) 0.0080(15) 0.0006(13)
O3 0.0270(17) 0.0201(16) 0.044(2) 0.0049(14) 0.0050(15) 0.0010(13)
F4 0.0308(16) 0.0232(15) 0.080(3) -0.0140(15) -0.0039(16) -0.0018(12)
C5 0.024(2) 0.017(2) 0.040(3) -0.0048(18) 0.012(2) -0.0064(16)
O6 0.0297(17) 0.0230(17) 0.0363(19) 0.0040(14) -0.0024(15) -0.0073(13)
C7 0.035(3) 0.021(2) 0.039(3) 0.0057(19) 0.002(2) -0.0101(19)
C10 0.0175(19) 0.018(2) 0.037(3) -0.0009(18) 0.0066(18) -0.0008(15)
F11 0.032(2) 0.0190(19) 0.069(3) 0.0166(19) -0.015(2) -0.0069(15)
N12 0.032(2) 0.0174(19) 0.040(2) 0.0033(16) 0.0059(18) 0.0037(15)
O13 0.0242(16) 0.0228(17) 0.0388(19) 0.0051(14) 0.0004(14) -0.0047(13)
C14 0.029(2) 0.013(2) 0.037(3) 0.0019(17) 0.014(2) -0.0040(16)
C16 0.024(2) 0.018(2) 0.037(3) -0.0004(18) 0.0125(19) -0.0010(16)
C17 0.024(2) 0.019(2) 0.042(3) -0.0019(19) 0.006(2) -0.0081(17)
N18 0.0239(18) 0.0170(18) 0.037(2) 0.0001(15) 0.0088(17) 0.0012(14)
C19 0.029(2) 0.017(2) 0.043(3) -0.0038(19) 0.004(2) 0.0002(17)
C21 0.027(2) 0.023(2) 0.039(3) -0.0017(19) 0.003(2) -0.0095(18)
C22 0.020(2) 0.018(2) 0.041(3) -0.0018(18) 0.0068(19) -0.0095(16)
C23 0.027(2) 0.023(2) 0.050(3) 0.005(2) 0.000(2) -0.0095(19)
C28 0.028(2) 0.020(2) 0.049(3) 0.006(2) 0.001(2) -0.0037(18)
C29 0.025(2) 0.021(2) 0.048(3) -0.001(2) 0.004(2) 0.0058(18)
C30 0.027(2) 0.014(2) 0.045(3) 0.0029(19) -0.001(2) -0.0054(17)
C31 0.029(2) 0.019(2) 0.045(3) 0.006(2) 0.001(2) -0.0048(18)
C32 0.027(2) 0.021(2) 0.057(3) 0.002(2) 0.003(2) 0.0034(18)
C34 0.034(3) 0.016(2) 0.038(3) -0.0017(18) 0.007(2) 0.0071(18)
C39 0.036(3) 0.017(2) 0.051(3) -0.003(2) 0.008(2) -0.0030(19)
C40 0.034(3) 0.020(2) 0.042(3) 0.006(2) 0.006(2) -0.0022(19)
C42 0.033(3) 0.019(2) 0.053(3) 0.000(2) 0.002(2) -0.0009(19)
N5 0.032(2) 0.020(2) 0.044(2) -0.0004(17) 0.0060(19) 0.0040(16)
C1 0.029(2) 0.023(2) 0.053(3) -0.004(2) 0.010(2) -0.0017(19)
C8 0.027(2) 0.018(2) 0.045(3) -0.0040(19) 0.004(2) -0.0006(17)
C2 0.026(2) 0.023(2) 0.039(3) -0.003(2) 0.002(2) 0.0047(18)
C12 0.026(3) 0.025(3) 0.092(5) 0.015(3) 0.006(3) 0.000(2)
O4 0.0308(18) 0.0225(17) 0.040(2) 0.0045(14) -0.0011(15) -0.0058(13)
F5 0.0297(19) 0.036(2) 0.236(7) 0.024(3) 0.019(3) -0.0039(16)
N1 0.053(4) 0.060(4) 0.104(6) -0.006(4) 0.045(4) 0.001(3)
C3 0.035(3) 0.016(2) 0.102(5) -0.011(3) 0.013(3) 0.000(2)
O5 0.055(3) 0.057(4) 0.242(10) -0.020(5) 0.034(5) 0.001(3)
C4 0.072(6) 0.059(5) 0.168(11) 0.008(6) 0.047(7) 0.003(4)
C6 0.043(4) 0.067(6) 0.164(10) -0.016(6) 0.020(5) 0.015(4)
C9 0.167(12) 0.125(11) 0.111(9) -0.017(8) 0.098(9) -0.016(9)
F1 0.062(9) 0.037(8) 0.051(8) 0.010(6) 0.003(7) -0.005(6)

loop_
_atom_type_symbol
_atom_type_description
_atom_type_scat_dispersion_real
_atom_type_scat_dispersion_imag
_atom_type_scat_source
C C 0.0033 0.0016 'International Tables Vol C Tables 4.2.6.8 and 6.1.1.4'
H H 0.0000 0.0000 'International Tables Vol C Tables 4.2.6.8 and 6.1.1.4'
N N 0.0061 0.0033 'International Tables Vol C Tables 4.2.6.8 and 6.1.1.4'
O O 0.0106 0.0060 'International Tables Vol C Tables 4.2.6.8 and 6.1.1.4'
F F 0.0171 0.0103 'International Tables Vol C Tables 4.2.6.8 and 6.1.1.4'
Cd Cd -0.8075 1.2024 'International Tables Vol C Tables 4.2.6.8 and 6.1.1.4'

loop_
_geom_angle_atom_site_label_1
_geom_angle_atom_site_label_2
_geom_angle_atom_site_label_3
_geom_angle
_geom_angle_site_symmetry_1
_geom_angle_site_symmetry_3
O1 Cd1 O2 177.64(12) . .
O1 Cd1 N18 91.37(13) . .
O1 Cd1 N5 92.73(14) . .
O2 Cd1 N18 86.96(13) . .
O2 Cd1 N5 88.96(14) . .
O6 Cd1 O1 87.02(13) . .
O6 Cd1 O2 91.20(13) . .
O6 Cd1 N18 85.93(13) . .
O6 Cd1 N5 94.69(14) . .
O6 Cd1 O4 178.14(14) . 3_656
N18 Cd1 N5 175.88(15) . .
O4 Cd1 O1 91.39(13) 3_656 .
O4 Cd1 O2 90.36(13) 3_656 .
O4 Cd1 N18 93.13(13) 3_656 .
O4 Cd1 N5 86.36(14) 3_656 .
O3 Cd2 O3 180.00(3) . 3_757
O3 Cd2 N12 90.52(14) . .
O3 Cd2 N12 89.48(14) 3_757 .
O3 Cd2 N12 89.49(14) . 3_757
O3 Cd2 N12 90.51(14) 3_757 3_757
O3 Cd2 O13 90.21(12) 3_757 3_757
O3 Cd2 O13 89.79(12) . 3_757
O3 Cd2 O13 90.21(12) . .
O3 Cd2 O13 89.79(12) 3_757 .
N12 Cd2 N12 179.998(2) . 3_757
O13 Cd2 N12 93.94(13) 3_757 3_757
O13 Cd2 N12 86.06(13) . 3_757
O13 Cd2 N12 93.94(13) . .
O13 Cd2 N12 86.06(13) 3_757 .
O13 Cd2 O13 180.0 3_757 .
C5 O1 Cd1 130.8(3) . .
C10 O2 Cd1 135.6(3) . .
C16 O3 Cd2 131.3(3) . .
O1 C5 C22 116.2(4) . .
O13 C5 O1 125.7(4) . .
O13 C5 C22 118.1(4) . .
C16 O6 Cd1 130.0(3) . .
C39 C7 C23 124.1(5) . .
C12 C7 C23 121.7(5) . .
C12 C7 C39 114.1(4) . .
O2 C10 C28 119.5(4) . .
O4 C10 O2 126.2(4) . .
O4 C10 C28 114.3(4) . .
C29 N12 Cd2 121.4(3) . .
C29 N12 C42 117.4(4) . .
C42 N12 Cd2 121.1(3) . .
C5 O13 Cd2 129.8(3) . .
C31 C14 C17 119.3(4) . .
C40 C14 C17 125.9(4) . .
C40 C14 C31 114.8(4) . .
O3 C16 C21 117.2(4) . .
O6 C16 O3 125.0(4) . .
O6 C16 C21 117.8(4) . .
C14 C17 H17 116.1 . .
C22 C17 C14 127.7(4) . .
C22 C17 H17 116.1 . .
C8 N18 Cd1 120.7(3) . .
C8 N18 C2 118.0(4) . .
C2 N18 Cd1 121.0(3) . .
F4 C19 C29 117.7(4) . .
F4 C19 C34 119.8(4) . .
C34 C19 C29 122.5(4) . .
C16 C21 H21 119.3 . .
C23 C21 C16 121.4(4) . .
C23 C21 H21 119.3 . .
C5 C22 H22 119.1 . .
C17 C22 C5 121.7(4) . .
C17 C22 H22 119.1 . .
C7 C23 H23 117.1 . .
C21 C23 C7 125.7(5) . .
C21 C23 H23 117.1 . .
C10 C28 H28 117.2 . .
C30 C28 C10 125.5(4) . .
C30 C28 H28 117.2 . .
N12 C29 C19 121.5(4) . .
N12 C29 H29 119.2 . .
C19 C29 H29 119.2 . .
C28 C30 H30 118.4 . .
C28 C30 C34 123.2(4) . 4_565
C34 C30 H30 118.4 4_565 .
C8 C31 C14 120.7(4) 2_646 .
F1 C31 C14 119.4(7) . .
F1 C31 C8 118.8(7) . 2_646
C34 C32 H32 119.7 . .
C42 C32 H32 119.7 . .
C42 C32 C34 120.7(5) . .
C19 C34 C30 122.2(4) . 4_566
C19 C34 C32 114.6(4) . .
C32 C34 C30 123.2(4) . 4_566
C7 C39 H39 119.7 . .
C1 C39 C7 120.6(5) . .
C1 C39 H39 119.7 . .
F11 C40 C14 121.4(4) . .
F11 C40 C2 116.4(4) . 2_646
C14 C40 C2 122.1(4) . 2_646
N12 C42 C32 123.2(5) . .
N12 C42 H42 118.4 . .
C32 C42 H42 118.4 . .
C1 N5 Cd1 122.7(3) 2_746 .
C3 N5 Cd1 120.1(3) . .
C3 N5 C1 117.1(4) . 2_746
C39 C1 H1 118.3 . .
N5 C1 C39 123.3(5) 2_756 .
N5 C1 H1 118.3 2_756 .
N18 C8 C31 122.9(4) . 2_656
N18 C8 H8 118.6 . .
C31 C8 H8 118.6 2_656 .
N18 C2 C40 121.4(4) . 2_656
N18 C2 H2 119.3 . .
C40 C2 H2 119.3 2_656 .
F5 C12 C7 118.2(5) . .
F5 C12 C3 118.4(5) . 2_756
C3 C12 C7 123.3(5) 2_756 .
C10 O4 Cd1 140.3(3) . 3_656
C4 N1 C9 116.2(9) . .
C6 N1 C4 123.2(10) . .
C6 N1 C9 120.6(9) . .
N5 C3 C12 121.5(5) . 2_746
N5 C3 H3 119.2 . .
C12 C3 H3 119.2 2_746 .
N1 C4 H4A 109.5 . .
N1 C4 H4B 109.5 . .
N1 C4 H4C 109.5 . .
H4A C4 H4B 109.5 . .
H4A C4 H4C 109.5 . .
H4B C4 H4C 109.5 . .
N1 C6 H6 116.1 . .
O5 C6 N1 127.7(12) . .
O5 C6 H6 116.1 . .
N1 C9 H9A 109.5 . .
N1 C9 H9B 109.5 . .
N1 C9 H9C 109.5 . .
H9A C9 H9B 109.5 . .
H9A C9 H9C 109.5 . .
H9B C9 H9C 109.5 . .

loop_
_geom_bond_atom_site_label_1
_geom_bond_atom_site_label_2
_geom_bond_distance
_geom_bond_site_symmetry_2
Cd1 O1 2.296(4) .
Cd1 O2 2.331(4) .
Cd1 O6 2.267(3) .
Cd1 N18 2.333(4) .
Cd1 N5 2.362(4) .
Cd1 O4 2.280(3) 3_656
Cd2 O3 2.286(4) 3_757
Cd2 O3 2.286(4) .
Cd2 N12 2.363(4) .
Cd2 N12 2.363(4) 3_757
Cd2 O13 2.306(3) .
Cd2 O13 2.306(3) 3_757
O1 C5 1.264(6) .
O2 C10 1.258(6) .
O3 C16 1.265(6) .
F4 C19 1.353(5) .
C5 O13 1.254(6) .
C5 C22 1.498(6) .
O6 C16 1.251(6) .
C7 C23 1.475(6) .
C7 C39 1.393(7) .
C7 C12 1.385(7) .
C10 C28 1.493(6) .
C10 O4 1.257(5) .
F11 C40 1.331(6) .
N12 C29 1.334(6) .
N12 C42 1.335(6) .
C14 C17 1.468(6) .
C14 C31 1.399(6) .
C14 C40 1.383(7) .
C16 C21 1.490(6) .
C17 H17 0.9300 .
C17 C22 1.336(7) .
N18 C8 1.327(6) .
N18 C2 1.342(6) .
C19 C29 1.385(6) .
C19 C34 1.381(7) .
C21 H21 0.9300 .
C21 C23 1.341(7) .
C22 H22 0.9300 .
C23 H23 0.9300 .
C28 H28 0.9300 .
C28 C30 1.321(6) .
C29 H29 0.9300 .
C30 H30 0.9300 .
C30 C34 1.476(6) 4_565
C31 C8 1.390(6) 2_646
C31 F1 1.266(15) .
C32 H32 0.9300 .
C32 C34 1.392(7) .
C32 C42 1.382(7) .
C34 C30 1.476(6) 4_566
C39 H39 0.9300 .
C39 C1 1.380(7) .
C40 C2 1.392(6) 2_646
C42 H42 0.9300 .
N5 C1 1.340(6) 2_746
N5 C3 1.339(7) .
C1 N5 1.340(6) 2_756
C1 H1 0.9300 .
C8 C31 1.390(6) 2_656
C8 H8 0.9300 .
C2 C40 1.392(6) 2_656
C2 H2 0.9300 .
C12 F5 1.356(6) .
C12 C3 1.366(7) 2_756
O4 Cd1 2.280(3) 3_656
N1 C4 1.433(12) .
N1 C6 1.297(11) .
N1 C9 1.435(12) .
C3 C12 1.366(7) 2_746
C3 H3 0.9300 .
O5 C6 1.206(12) .
C4 H4A 0.9600 .
C4 H4B 0.9600 .
C4 H4C 0.9600 .
C6 H6 0.9300 .
C9 H9A 0.9600 .
C9 H9B 0.9600 .
C9 H9C 0.9600 .
